data_9000119
loop_
_publ_author_name
'Fischer, K. F.'

_publ_section_title
;The crystal structure determination of the zeolite gismondite.
 CaAl2Si2O8.4H2O
;
_journal_name_full 'American Mineralogist'
_journal_page_first 664
_journal_page_last 672
_journal_volume 48
_journal_year 1963
_chemical_formula_sum 'Al2 Ca H8 O12 Si2'
_chemical_name_mineral Gismondine
_space_group_IT_number 14
_symmetry_space_group_name_Hall '-P 2ybc'
_symmetry_space_group_name_H-M 'P 1 21/c 1'
_cell_angle_alpha 90
_cell_angle_beta 92.42
_cell_angle_gamma 90
_cell_formula_units_Z 4
_cell_length_a 10.02
_cell_length_b 10.62
_cell_length_c 9.84
_cell_volume 1046.164
_database_code_amcsd 0000123
_exptl_crystal_density_diffrn 2.237
_cod_original_formula_sum 'Si2 Al2 Ca O12 H10'
_cod_database_code 9000119

loop_
_space_group_symop_operation_xyz
x,y,z
x,1/2-y,1/2+z
-x,1/2+y,1/2-z
-x,-y,-z

loop_
_atom_site_label
_atom_site_fract_x
_atom_site_fract_y
_atom_site_fract_z
_atom_site_occupancy
_atom_site_type_symbol
_atom_site_attached_hydrogens
Si1 0.41500 0.11300 0.18200 1.00000 Si 0
Si2 0.90800 0.87000 0.16000 1.00000 Si 0
Al1 0.09700 0.11300 0.17000 1.00000 Al 0
Al2 0.59000 0.86700 0.14900 1.00000 Al 0
Ca 0.72000 0.07700 0.35400 1.00000 Ca 0
O1 0.07800 0.15400 -0.00100 1.00000 O 0
O2 0.26200 0.07500 0.21200 1.00000 O 0
O3 0.43800 0.14500 0.02600 1.00000 O 0
O4 0.24600 0.40700 0.30300 1.00000 O 0
O5 0.00000 -0.01700 0.21500 1.00000 O 0
O6 0.04400 0.24200 0.26100 1.00000 O 0
O7 0.46300 0.22400 0.27600 1.00000 O 0
O8 0.51100 -0.00500 0.22600 1.00000 O 0
Wat1 0.25700 0.10700 0.50500 1.00000 O 2
Wat2 0.59000 0.12700 0.53900 1.00000 O 2
Wat3 0.91100 0.11900 0.50100 1.00000 O 2
Wat4 0.77000 0.21000 0.17000 0.50000 O 2
Wat5 0.74000 0.18000 0.89500 0.50000 O 2

loop_
_cod_changelog_entry_id
_cod_changelog_entry_author
_cod_changelog_entry_date
_cod_changelog_entry_text
1
;cod-tools version 3.8.0
Id: cif_guess_AMCSD_atom_types 9560 2023-05-05 14:53:56Z antanas
;
2023-05-12T09:03:15+03:00
;Derived atom types and hydrogen counts
from atom names that follow the AMCSD naming convention
(Wat == water, O-H == hydroxyl).
;
2 'Saulius Gra\<zulis' 2023-05-12T09:04:00+03:00
;Updating the _chemical_formula_sum value from the paper title.
It now matches the value calculated from the atom coordinates,
taking _atom_site_attached hydrogens into account.

Adding Wikidata class and subclass links.
;

loop_
_cod_related_entry_id
_cod_related_entry_database
_cod_related_entry_code
_[local]_cod_related_entry_relation
_[local]_cod_related_entry_relation_comments
1 AMCSD 0000123 . .
2 Wikidata Q109301485 . .
3 Wikidata Q181332 instance_of 'Wikidata relation P31'
